data_7108607
loop_
_publ_author_name
'De-Xian Wang'
'Shi-Xin Fa'
'Yang Liu'
'Bao-Yong Hou'
'Mei-Xiang Wang'

_publ_section_title
;
 Anion-directed assembly of a rectangular supramolecular cage in the solid
 state with electron-deficient phenoxylated oxacalix[2]arene[2]triazine
;
_journal_name_full Chem.Commun.
_journal_page_first 11458
_journal_paper_doi 10.1039/c2cc36465d
_journal_volume 48
_journal_year 2012
_chemical_formula_moiety 'C30 H18 N6 O6, C8 H20 N, H2 O, Cl'
_chemical_formula_sum 'C38 H40 Cl N7 O7'
_chemical_formula_weight 742.22
_chemical_name_systematic
;
?
;
_space_group_IT_number 2
_symmetry_cell_setting triclinic
_symmetry_space_group_name_Hall '-P 1'
_symmetry_space_group_name_H-M 'P -1'
_atom_sites_solution_hydrogens geom
_atom_sites_solution_primary direct
_atom_sites_solution_secondary difmap
_audit_creation_method SHELXL-97
_cell_angle_alpha 66.29(3)
_cell_angle_beta 76.08(3)
_cell_angle_gamma 86.19(3)
_cell_formula_units_Z 2
_cell_length_a 12.102(2)
_cell_length_b 12.290(3)
_cell_length_c 13.841(3)
_cell_measurement_reflns_used 378
_cell_measurement_temperature 173(2)
_cell_measurement_theta_max 27.48
_cell_measurement_theta_min 2.17
_cell_volume 1828.4(8)
_computing_cell_refinement 'CrystalClear (Rigaku Inc., 2008)'
_computing_data_collection 'CrystalClear (Rigaku Inc., 2008)'
_computing_data_reduction 'CrystalClear (Rigaku Inc., 2008)'
_computing_molecular_graphics 'XP in Siemens SHELXTL (Sheldrick, 1994)'
_computing_publication_material 'SHELX97 (Sheldrick, 1997)'
_computing_structure_refinement 'SHELXL-97 (Sheldrick, 1997)'
_computing_structure_solution 'SHELXS-97 (Sheldrick, 1990)'
_diffrn_ambient_temperature 173(2)
_diffrn_measured_fraction_theta_full 0.994
_diffrn_measured_fraction_theta_max 0.994
_diffrn_measurement_device_type 'Saturn724+ CCD'
_diffrn_measurement_method '\w scans at fixed \c = 45\%'
_diffrn_radiation_monochromator graphite
_diffrn_radiation_source 'sealed tube'
_diffrn_radiation_type MoK\a
_diffrn_radiation_wavelength 0.71073
_diffrn_reflns_av_R_equivalents 0.0309
_diffrn_reflns_av_sigmaI/netI 0.0322
_diffrn_reflns_limit_h_max 15
_diffrn_reflns_limit_h_min -15
_diffrn_reflns_limit_k_max 15
_diffrn_reflns_limit_k_min -15
_diffrn_reflns_limit_l_max 17
_diffrn_reflns_limit_l_min -17
_diffrn_reflns_number 22538
_diffrn_reflns_theta_full 27.48
_diffrn_reflns_theta_max 27.48
_diffrn_reflns_theta_min 2.90
_exptl_absorpt_coefficient_mu 0.165
_exptl_absorpt_correction_T_max 0.9663
_exptl_absorpt_correction_T_min 0.9508
_exptl_absorpt_correction_type multi-scan
_exptl_absorpt_process_details 'CrystalClear (Rigaku Inc., 2008)'
_exptl_crystal_colour colorless
_exptl_crystal_density_diffrn 1.348
_exptl_crystal_density_method 'not measured'
_exptl_crystal_description block
_exptl_crystal_F_000 780
_exptl_crystal_size_max 0.31
_exptl_crystal_size_mid 0.29
_exptl_crystal_size_min 0.21
_refine_diff_density_max 0.217
_refine_diff_density_min -0.208
_refine_diff_density_rms 0.040
_refine_ls_extinction_method none
_refine_ls_goodness_of_fit_ref 1.110
_refine_ls_hydrogen_treatment constr
_refine_ls_matrix_type full
_refine_ls_number_parameters 480
_refine_ls_number_reflns 8339
_refine_ls_number_restraints 0
_refine_ls_restrained_S_all 1.110
_refine_ls_R_factor_all 0.0610
_refine_ls_R_factor_gt 0.0508
_refine_ls_shift/su_max 0.001
_refine_ls_shift/su_mean 0.000
_refine_ls_structure_factor_coef Fsqd
_refine_ls_weighting_details 'calc w=1/[\s^2^(Fo^2^)+(0.0435P)^2^+0.5631P] where P=(Fo^2^+2Fc^2^)/3'
_refine_ls_weighting_scheme calc
_refine_ls_wR_factor_gt 0.1127
_refine_ls_wR_factor_ref 0.1183
_reflns_number_gt 7266
_reflns_number_total 8339
_reflns_threshold_expression >2sigma(I)
_cod_data_source_file c2cc36465d.txt
_cod_data_source_block sa185
_cod_original_cell_volume 1828.6(6)
_cod_original_sg_symbol_H-M P-1
_cod_database_code 7108607

loop_
_symmetry_equiv_pos_as_xyz
'x, y, z'
'-x, -y, -z'

loop_
_atom_site_label
_atom_site_type_symbol
_atom_site_fract_x
_atom_site_fract_y
_atom_site_fract_z
_atom_site_U_iso_or_equiv
_atom_site_adp_type
_atom_site_occupancy
_atom_site_symmetry_multiplicity
_atom_site_calc_flag
_atom_site_refinement_flags
Cl1 Cl 0.82945(4) 0.14588(4) 0.01264(4) 0.04541(13) Uani 1 1 d .
O1 O 0.67759(11) -0.23654(11) 0.36728(12) 0.0471(3) Uani 1 1 d .
O2 O 0.48130(10) 0.11472(11) 0.19932(10) 0.0424(3) Uani 1 1 d .
O3 O 0.77669(10) 0.34642(9) 0.17849(9) 0.0320(3) Uani 1 1 d .
O4 O 0.95419(9) -0.00904(10) 0.38047(9) 0.0325(3) Uani 1 1 d .
O5 O 1.03465(10) -0.35704(11) 0.34427(11) 0.0428(3) Uani 1 1 d .
O6 O 0.61273(10) 0.43237(11) -0.10391(9) 0.0373(3) Uani 1 1 d .
N1 N 0.85713(13) -0.29530(13) 0.35133(13) 0.0401(3) Uani 1 1 d .
N2 N 0.80850(11) -0.11472(12) 0.37429(11) 0.0310(3) Uani 1 1 d .
N3 N 0.99849(11) -0.18161(11) 0.36745(10) 0.0299(3) Uani 1 1 d .
N4 N 0.54668(12) 0.27378(12) 0.04774(11) 0.0345(3) Uani 1 1 d .
N5 N 0.69633(11) 0.39569(11) 0.03892(10) 0.0290(3) Uani 1 1 d .
N6 N 0.62971(11) 0.22248(12) 0.19945(11) 0.0298(3) Uani 1 1 d .
N7 N 0.22923(11) 0.23558(12) -0.00442(11) 0.0308(3) Uani 1 1 d .
C1 C 0.96230(15) -0.27257(14) 0.35419(14) 0.0342(4) Uani 1 1 d .
C2 C 0.78601(14) -0.21326(15) 0.36401(14) 0.0352(4) Uani 1 1 d .
C3 C 0.91719(13) -0.10484(13) 0.37236(12) 0.0280(3) Uani 1 1 d .
C4 C 0.59568(14) -0.15228(15) 0.37577(15) 0.0360(4) Uani 1 1 d .
C5 C 0.51939(16) -0.17688(16) 0.47398(15) 0.0421(4) Uani 1 1 d .
H5A H 0.5264 -0.2458 0.5361 0.051 Uiso 1 1 calc R
C6 C 0.43283(16) -0.09979(18) 0.48054(15) 0.0447(4) Uani 1 1 d .
H6A H 0.3808 -0.1142 0.5482 0.054 Uiso 1 1 calc R
C7 C 0.42098(14) -0.00131(16) 0.38919(15) 0.0396(4) Uani 1 1 d .
H7A H 0.3596 0.0504 0.3929 0.047 Uiso 1 1 calc R
C8 C 0.49960(14) 0.02026(15) 0.29305(14) 0.0340(4) Uani 1 1 d .
C9 C 0.58876(14) -0.05337(15) 0.28381(14) 0.0351(4) Uani 1 1 d .
H9A H 0.6431 -0.0367 0.2170 0.042 Uiso 1 1 calc R
C10 C 0.55709(13) 0.20665(15) 0.14748(13) 0.0328(3) Uani 1 1 d .
C11 C 0.62104(13) 0.36555(14) -0.00209(13) 0.0306(3) Uani 1 1 d .
C12 C 0.69759(13) 0.31781(13) 0.13832(13) 0.0279(3) Uani 1 1 d .
C13 C 0.80217(13) 0.26461(13) 0.27555(12) 0.0277(3) Uani 1 1 d .
C14 C 0.78601(14) 0.30130(15) 0.35989(13) 0.0332(4) Uani 1 1 d .
H14A H 0.7527 0.3753 0.3538 0.040 Uiso 1 1 calc R
C15 C 0.81934(15) 0.22810(15) 0.45345(14) 0.0358(4) Uani 1 1 d .
H15A H 0.8075 0.2512 0.5128 0.043 Uiso 1 1 calc R
C16 C 0.86962(13) 0.12185(14) 0.46103(13) 0.0308(3) Uani 1 1 d .
H16A H 0.8928 0.0717 0.5251 0.037 Uiso 1 1 calc R
C17 C 0.88567(12) 0.08957(13) 0.37417(13) 0.0279(3) Uani 1 1 d .
C18 C 0.85228(13) 0.15913(14) 0.27987(13) 0.0290(3) Uani 1 1 d .
H18A H 0.8633 0.1355 0.2209 0.035 Uiso 1 1 calc R
C19 C 1.14901(14) -0.34839(15) 0.34803(15) 0.0366(4) Uani 1 1 d .
C20 C 1.22233(17) -0.26076(18) 0.26713(16) 0.0468(5) Uani 1 1 d .
H20A H 1.1966 -0.2008 0.2089 0.056 Uiso 1 1 calc R
C21 C 1.33521(18) -0.2626(2) 0.2732(2) 0.0591(6) Uani 1 1 d .
H21A H 1.3876 -0.2020 0.2190 0.071 Uiso 1 1 calc R
C22 C 1.37239(18) -0.3513(2) 0.3569(2) 0.0589(6) Uani 1 1 d .
H22A H 1.4498 -0.3512 0.3604 0.071 Uiso 1 1 calc R
C23 C 1.29782(18) -0.43940(18) 0.43477(19) 0.0518(5) Uani 1 1 d .
H23A H 1.3241 -0.5016 0.4913 0.062 Uiso 1 1 calc R
C24 C 1.18425(16) -0.43830(16) 0.43156(16) 0.0425(4) Uani 1 1 d .
H24A H 1.1318 -0.4985 0.4860 0.051 Uiso 1 1 calc R
C25 C 0.70021(14) 0.51435(14) -0.17818(13) 0.0326(3) Uani 1 1 d .
C26 C 0.66429(17) 0.61682(16) -0.25071(14) 0.0420(4) Uani 1 1 d .
H26A H 0.5854 0.6316 -0.2450 0.050 Uiso 1 1 calc R
C27 C 0.7456(2) 0.69775(17) -0.33209(16) 0.0502(5) Uani 1 1 d .
H27A H 0.7223 0.7681 -0.3834 0.060 Uiso 1 1 calc R
C28 C 0.85982(19) 0.67683(18) -0.33901(16) 0.0499(5) Uani 1 1 d .
H28A H 0.9152 0.7335 -0.3938 0.060 Uiso 1 1 calc R
C29 C 0.89349(17) 0.57298(18) -0.26583(15) 0.0456(4) Uani 1 1 d .
H29A H 0.9723 0.5586 -0.2707 0.055 Uiso 1 1 calc R
C30 C 0.81365(15) 0.48955(16) -0.18551(14) 0.0370(4) Uani 1 1 d .
H30A H 0.8367 0.4170 -0.1367 0.044 Uiso 1 1 calc R
C31 C 0.26159(15) 0.12590(15) -0.02807(16) 0.0393(4) Uani 1 1 d .
H31A H 0.2059 0.0606 0.0223 0.047 Uiso 1 1 calc R
H31B H 0.2551 0.1431 -0.1027 0.047 Uiso 1 1 calc R
C32 C 0.37971(17) 0.08346(18) -0.01791(18) 0.0482(5) Uani 1 1 d .
H32A H 0.3933 0.0128 -0.0348 0.072 Uiso 1 1 calc R
H32B H 0.3866 0.0635 0.0564 0.072 Uiso 1 1 calc R
H32C H 0.4360 0.1465 -0.0688 0.072 Uiso 1 1 calc R
C33 C 0.10727(14) 0.25891(16) -0.01645(17) 0.0399(4) Uani 1 1 d .
H33A H 0.1046 0.2676 -0.0901 0.048 Uiso 1 1 calc R
H33B H 0.0588 0.1884 0.0362 0.048 Uiso 1 1 calc R
C34 C 0.05642(16) 0.36752(18) 0.00059(19) 0.0497(5) Uani 1 1 d .
H34A H -0.0214 0.3759 -0.0099 0.075 Uiso 1 1 calc R
H34B H 0.1027 0.4384 -0.0518 0.075 Uiso 1 1 calc R
H34C H 0.0550 0.3586 0.0745 0.075 Uiso 1 1 calc R
C35 C 0.30835(15) 0.34108(15) -0.08009(14) 0.0374(4) Uani 1 1 d .
H35A H 0.2838 0.4094 -0.0604 0.045 Uiso 1 1 calc R
H35B H 0.3859 0.3219 -0.0680 0.045 Uiso 1 1 calc R
C36 C 0.3144(2) 0.3787(2) -0.19919(17) 0.0584(6) Uani 1 1 d .
H36A H 0.3675 0.4473 -0.2414 0.088 Uiso 1 1 calc R
H36B H 0.2386 0.4005 -0.2130 0.088 Uiso 1 1 calc R
H36C H 0.3411 0.3128 -0.2206 0.088 Uiso 1 1 calc R
C37 C 0.23835(15) 0.21462(16) 0.10911(14) 0.0371(4) Uani 1 1 d .
H37A H 0.3199 0.2100 0.1107 0.045 Uiso 1 1 calc R
H37B H 0.2083 0.2843 0.1246 0.045 Uiso 1 1 calc R
C38 C 0.1766(2) 0.1046(2) 0.19805(18) 0.0620(6) Uani 1 1 d .
H38A H 0.1873 0.0984 0.2680 0.093 Uiso 1 1 calc R
H38B H 0.2072 0.0345 0.1851 0.093 Uiso 1 1 calc R
H38C H 0.0953 0.1090 0.1991 0.093 Uiso 1 1 calc R
O1W O 0.96918(14) -0.06127(15) 0.14167(11) 0.0674(5) Uani 1 1 d .
H1W H 0.9266 -0.0128 0.1063 0.078(9) Uiso 1 1 d R
H2W H 1.0186 -0.0870 0.1027 0.079(9) Uiso 1 1 d R

loop_
_atom_site_aniso_label
_atom_site_aniso_U_11
_atom_site_aniso_U_22
_atom_site_aniso_U_33
_atom_site_aniso_U_23
_atom_site_aniso_U_13
_atom_site_aniso_U_12
Cl1 0.0451(3) 0.0415(2) 0.0567(3) -0.0261(2) -0.0152(2) 0.00935(19)
O1 0.0356(7) 0.0352(6) 0.0791(10) -0.0264(7) -0.0227(6) 0.0022(5)
O2 0.0332(6) 0.0413(7) 0.0431(7) 0.0001(6) -0.0186(5) -0.0091(5)
O3 0.0378(6) 0.0295(6) 0.0301(6) -0.0083(5) -0.0159(5) -0.0024(5)
O4 0.0314(6) 0.0308(6) 0.0427(7) -0.0186(5) -0.0162(5) 0.0055(5)
O5 0.0396(7) 0.0366(6) 0.0634(9) -0.0283(6) -0.0196(6) 0.0091(5)
O6 0.0374(6) 0.0417(6) 0.0296(6) -0.0061(5) -0.0150(5) -0.0032(5)
N1 0.0383(8) 0.0328(7) 0.0554(10) -0.0201(7) -0.0181(7) 0.0035(6)
N2 0.0301(7) 0.0306(7) 0.0321(7) -0.0112(6) -0.0090(5) 0.0001(5)
N3 0.0328(7) 0.0292(7) 0.0287(7) -0.0113(6) -0.0099(5) 0.0040(5)
N4 0.0305(7) 0.0383(7) 0.0334(8) -0.0094(6) -0.0131(6) -0.0016(6)
N5 0.0318(7) 0.0285(6) 0.0281(7) -0.0107(6) -0.0107(5) 0.0020(5)
N6 0.0267(6) 0.0319(7) 0.0293(7) -0.0092(6) -0.0090(5) 0.0000(5)
N7 0.0262(6) 0.0310(7) 0.0420(8) -0.0198(6) -0.0114(6) 0.0029(5)
C1 0.0380(9) 0.0296(8) 0.0368(9) -0.0137(7) -0.0124(7) 0.0053(7)
C2 0.0350(9) 0.0304(8) 0.0409(10) -0.0119(7) -0.0139(7) 0.0003(7)
C3 0.0326(8) 0.0276(7) 0.0225(7) -0.0074(6) -0.0085(6) 0.0001(6)
C4 0.0302(8) 0.0325(8) 0.0491(10) -0.0166(8) -0.0147(7) -0.0019(7)
C5 0.0395(10) 0.0398(9) 0.0399(10) -0.0035(8) -0.0154(8) -0.0092(8)
C6 0.0358(9) 0.0537(11) 0.0372(10) -0.0131(9) -0.0014(8) -0.0091(8)
C7 0.0272(8) 0.0424(10) 0.0450(10) -0.0139(8) -0.0068(7) -0.0011(7)
C8 0.0301(8) 0.0346(8) 0.0337(9) -0.0056(7) -0.0130(7) -0.0066(7)
C9 0.0297(8) 0.0425(9) 0.0351(9) -0.0169(8) -0.0070(7) -0.0046(7)
C10 0.0263(8) 0.0351(8) 0.0342(9) -0.0096(7) -0.0091(6) -0.0001(6)
C11 0.0314(8) 0.0327(8) 0.0283(8) -0.0109(7) -0.0109(6) 0.0040(6)
C12 0.0279(7) 0.0289(7) 0.0302(8) -0.0138(7) -0.0096(6) 0.0036(6)
C13 0.0285(7) 0.0287(7) 0.0255(8) -0.0079(6) -0.0101(6) -0.0018(6)
C14 0.0355(8) 0.0338(8) 0.0368(9) -0.0187(7) -0.0134(7) 0.0067(7)
C15 0.0392(9) 0.0434(9) 0.0336(9) -0.0225(8) -0.0130(7) 0.0066(7)
C16 0.0298(8) 0.0364(8) 0.0288(8) -0.0130(7) -0.0120(6) 0.0032(6)
C17 0.0237(7) 0.0281(7) 0.0353(8) -0.0146(7) -0.0098(6) 0.0018(6)
C18 0.0295(8) 0.0324(8) 0.0285(8) -0.0146(7) -0.0082(6) -0.0004(6)
C19 0.0353(9) 0.0358(9) 0.0467(10) -0.0247(8) -0.0103(7) 0.0057(7)
C20 0.0515(11) 0.0477(11) 0.0397(10) -0.0193(9) -0.0050(8) 0.0025(9)
C21 0.0438(11) 0.0653(14) 0.0656(15) -0.0336(12) 0.0071(10) -0.0058(10)
C22 0.0367(11) 0.0707(15) 0.0901(17) -0.0544(14) -0.0153(11) 0.0114(10)
C23 0.0523(12) 0.0454(11) 0.0727(15) -0.0335(11) -0.0284(11) 0.0177(9)
C24 0.0460(10) 0.0332(9) 0.0524(11) -0.0208(8) -0.0135(9) 0.0063(8)
C25 0.0403(9) 0.0326(8) 0.0265(8) -0.0120(7) -0.0099(7) -0.0014(7)
C26 0.0522(11) 0.0395(9) 0.0347(9) -0.0135(8) -0.0150(8) 0.0084(8)
C27 0.0776(15) 0.0332(9) 0.0347(10) -0.0087(8) -0.0124(10) 0.0025(9)
C28 0.0672(14) 0.0432(10) 0.0352(10) -0.0146(9) -0.0021(9) -0.0146(10)
C29 0.0451(10) 0.0555(12) 0.0399(10) -0.0242(9) -0.0054(8) -0.0060(9)
C30 0.0436(10) 0.0383(9) 0.0307(9) -0.0144(7) -0.0105(7) 0.0010(7)
C31 0.0405(9) 0.0364(9) 0.0547(11) -0.0283(9) -0.0205(8) 0.0114(7)
C32 0.0438(10) 0.0504(11) 0.0640(13) -0.0341(10) -0.0219(9) 0.0194(9)
C33 0.0274(8) 0.0406(9) 0.0615(12) -0.0266(9) -0.0184(8) 0.0058(7)
C34 0.0343(9) 0.0472(11) 0.0752(14) -0.0316(11) -0.0167(9) 0.0136(8)
C35 0.0333(9) 0.0348(9) 0.0445(10) -0.0159(8) -0.0088(7) -0.0011(7)
C36 0.0658(14) 0.0575(13) 0.0443(12) -0.0141(10) -0.0106(10) 0.0023(11)
C37 0.0354(9) 0.0419(9) 0.0393(10) -0.0209(8) -0.0103(7) 0.0032(7)
C38 0.0609(14) 0.0667(14) 0.0450(12) -0.0119(11) -0.0024(10) -0.0135(11)
O1W 0.0746(11) 0.0875(12) 0.0322(7) -0.0182(8) -0.0152(7) 0.0293(10)

loop_
_atom_type_symbol
_atom_type_description
_atom_type_scat_dispersion_real
_atom_type_scat_dispersion_imag
_atom_type_scat_source
C C 0.0033 0.0016 'International Tables Vol C Tables 4.2.6.8 and 6.1.1.4'
H H 0.0000 0.0000 'International Tables Vol C Tables 4.2.6.8 and 6.1.1.4'
N N 0.0061 0.0033 'International Tables Vol C Tables 4.2.6.8 and 6.1.1.4'
O O 0.0106 0.0060 'International Tables Vol C Tables 4.2.6.8 and 6.1.1.4'
Cl Cl 0.1484 0.1585 'International Tables Vol C Tables 4.2.6.8 and 6.1.1.4'

loop_
_geom_angle_atom_site_label_1
_geom_angle_atom_site_label_2
_geom_angle_atom_site_label_3
_geom_angle
C2 O1 C4 118.23(13)
C10 O2 C8 119.25(13)
C12 O3 C13 120.03(12)
C3 O4 C17 121.93(12)
C1 O5 C19 119.90(13)
C11 O6 C25 121.18(13)
C2 N1 C1 111.87(14)
C3 N2 C2 111.62(14)
C1 N3 C3 111.94(14)
C10 N4 C11 112.57(14)
C11 N5 C12 112.53(13)
C12 N6 C10 111.85(14)
C35 N7 C31 112.01(13)
C35 N7 C37 105.66(13)
C31 N7 C37 110.84(13)
C35 N7 C33 111.71(13)
C31 N7 C33 105.53(12)
C37 N7 C33 111.22(13)
N3 C1 N1 127.75(15)
N3 C1 O5 119.85(15)
N1 C1 O5 112.39(14)
N1 C2 N2 128.30(16)
N1 C2 O1 113.54(15)
N2 C2 O1 118.16(15)
N2 C3 N3 128.28(15)
N2 C3 O4 119.05(14)
N3 C3 O4 112.62(13)
C5 C4 C9 122.50(17)
C5 C4 O1 118.39(16)
C9 C4 O1 118.88(16)
C4 C5 C6 118.74(17)
C4 C5 H5A 120.6
C6 C5 H5A 120.6
C5 C6 C7 120.48(17)
C5 C6 H6A 119.8
C7 C6 H6A 119.8
C8 C7 C6 118.76(17)
C8 C7 H7A 120.6
C6 C7 H7A 120.6
C7 C8 C9 122.44(16)
C7 C8 O2 118.06(16)
C9 C8 O2 119.22(16)
C8 C9 C4 117.04(16)
C8 C9 H9A 121.5
C4 C9 H9A 121.5
N4 C10 N6 127.79(15)
N4 C10 O2 113.17(14)
N6 C10 O2 119.01(14)
N5 C11 N4 127.15(15)
N5 C11 O6 119.92(14)
N4 C11 O6 112.91(14)
N5 C12 N6 127.94(14)
N5 C12 O3 112.48(13)
N6 C12 O3 119.53(14)
C18 C13 C14 122.69(15)
C18 C13 O3 120.29(14)
C14 C13 O3 116.65(14)
C13 C14 C15 118.65(15)
C13 C14 H14A 120.7
C15 C14 H14A 120.7
C16 C15 C14 120.42(15)
C16 C15 H15A 119.8
C14 C15 H15A 119.8
C17 C16 C15 118.96(15)
C17 C16 H16A 120.5
C15 C16 H16A 120.5
C16 C17 C18 122.52(14)
C16 C17 O4 115.51(14)
C18 C17 O4 121.24(14)
C13 C18 C17 116.74(14)
C13 C18 H18A 121.6
C17 C18 H18A 121.6
C20 C19 C24 122.46(18)
C20 C19 O5 121.24(17)
C24 C19 O5 116.06(16)
C19 C20 C21 117.8(2)
C19 C20 H20A 121.1
C21 C20 H20A 121.1
C22 C21 C20 120.8(2)
C22 C21 H21A 119.6
C20 C21 H21A 119.6
C23 C22 C21 120.0(2)
C23 C22 H22A 120.0
C21 C22 H22A 120.0
C22 C23 C24 120.2(2)
C22 C23 H23A 119.9
C24 C23 H23A 119.9
C19 C24 C23 118.64(19)
C19 C24 H24A 120.7
C23 C24 H24A 120.7
C30 C25 C26 121.97(17)
C30 C25 O6 122.57(15)
C26 C25 O6 115.15(16)
C25 C26 C27 118.68(19)
C25 C26 H26A 120.7
C27 C26 H26A 120.7
C28 C27 C26 120.47(18)
C28 C27 H27A 119.8
C26 C27 H27A 119.8
C27 C28 C29 119.67(19)
C27 C28 H28A 120.2
C29 C28 H28A 120.2
C28 C29 C30 120.80(19)
C28 C29 H29A 119.6
C30 C29 H29A 119.6
C25 C30 C29 118.36(17)
C25 C30 H30A 120.8
C29 C30 H30A 120.8
C32 C31 N7 115.05(14)
C32 C31 H31A 108.5
N7 C31 H31A 108.5
C32 C31 H31B 108.5
N7 C31 H31B 108.5
H31A C31 H31B 107.5
C31 C32 H32A 109.5
C31 C32 H32B 109.5
H32A C32 H32B 109.5
C31 C32 H32C 109.5
H32A C32 H32C 109.5
H32B C32 H32C 109.5
C34 C33 N7 115.42(14)
C34 C33 H33A 108.4
N7 C33 H33A 108.4
C34 C33 H33B 108.4
N7 C33 H33B 108.4
H33A C33 H33B 107.5
C33 C34 H34A 109.5
C33 C34 H34B 109.5
H34A C34 H34B 109.5
C33 C34 H34C 109.5
H34A C34 H34C 109.5
H34B C34 H34C 109.5
C36 C35 N7 115.48(15)
C36 C35 H35A 108.4
N7 C35 H35A 108.4
C36 C35 H35B 108.4
N7 C35 H35B 108.4
H35A C35 H35B 107.5
C35 C36 H36A 109.5
C35 C36 H36B 109.5
H36A C36 H36B 109.5
C35 C36 H36C 109.5
H36A C36 H36C 109.5
H36B C36 H36C 109.5
C38 C37 N7 115.24(16)
C38 C37 H37A 108.5
N7 C37 H37A 108.5
C38 C37 H37B 108.5
N7 C37 H37B 108.5
H37A C37 H37B 107.5
C37 C38 H38A 109.5
C37 C38 H38B 109.5
H38A C38 H38B 109.5
C37 C38 H38C 109.5
H38A C38 H38C 109.5
H38B C38 H38C 109.5
H1W O1W H2W 112.4

loop_
_geom_bond_atom_site_label_1
_geom_bond_atom_site_label_2
_geom_bond_distance
O1 C2 1.348(2)
O1 C4 1.405(2)
O2 C10 1.342(2)
O2 C8 1.405(2)
O3 C12 1.3443(18)
O3 C13 1.4081(18)
O4 C3 1.3416(19)
O4 C17 1.4072(18)
O5 C1 1.341(2)
O5 C19 1.410(2)
O6 C11 1.3406(19)
O6 C25 1.407(2)
N1 C2 1.320(2)
N1 C1 1.334(2)
N2 C3 1.322(2)
N2 C2 1.328(2)
N3 C1 1.321(2)
N3 C3 1.326(2)
N4 C10 1.325(2)
N4 C11 1.330(2)
N5 C11 1.324(2)
N5 C12 1.326(2)
N6 C12 1.327(2)
N6 C10 1.329(2)
N7 C35 1.512(2)
N7 C31 1.517(2)
N7 C37 1.517(2)
N7 C33 1.521(2)
C4 C5 1.376(3)
C4 C9 1.378(2)
C5 C6 1.377(3)
C5 H5A 0.9500
C6 C7 1.385(3)
C6 H6A 0.9500
C7 C8 1.374(3)
C7 H7A 0.9500
C8 C9 1.377(2)
C9 H9A 0.9500
C13 C18 1.379(2)
C13 C14 1.380(2)
C14 C15 1.384(2)
C14 H14A 0.9500
C15 C16 1.379(2)
C15 H15A 0.9500
C16 C17 1.379(2)
C16 H16A 0.9500
C17 C18 1.381(2)
C18 H18A 0.9500
C19 C20 1.371(3)
C19 C24 1.374(3)
C20 C21 1.387(3)
C20 H20A 0.9500
C21 C22 1.380(3)
C21 H21A 0.9500
C22 C23 1.368(3)
C22 H22A 0.9500
C23 C24 1.385(3)
C23 H23A 0.9500
C24 H24A 0.9500
C25 C30 1.375(2)
C25 C26 1.380(2)
C26 C27 1.386(3)
C26 H26A 0.9500
C27 C28 1.377(3)
C27 H27A 0.9500
C28 C29 1.382(3)
C28 H28A 0.9500
C29 C30 1.385(3)
C29 H29A 0.9500
C30 H30A 0.9500
C31 C32 1.508(2)
C31 H31A 0.9900
C31 H31B 0.9900
C32 H32A 0.9800
C32 H32B 0.9800
C32 H32C 0.9800
C33 C34 1.513(2)
C33 H33A 0.9900
C33 H33B 0.9900
C34 H34A 0.9800
C34 H34B 0.9800
C34 H34C 0.9800
C35 C36 1.507(3)
C35 H35A 0.9900
C35 H35B 0.9900
C36 H36A 0.9800
C36 H36B 0.9800
C36 H36C 0.9800
C37 C38 1.502(3)
C37 H37A 0.9900
C37 H37B 0.9900
C38 H38A 0.9800
C38 H38B 0.9800
C38 H38C 0.9800
O1W H1W 0.8400
O1W H2W 0.8400

loop_
_geom_hbond_atom_site_label_D
_geom_hbond_atom_site_label_H
_geom_hbond_atom_site_label_A
_geom_hbond_distance_DH
_geom_hbond_distance_HA
_geom_hbond_distance_DA
_geom_hbond_angle_DHA
_geom_hbond_site_symmetry_A
O1W H1W Cl1 0.84 2.29 3.123(2) 169.2 .
O1W H2W Cl1 0.84 2.41 3.2445(19) 175.0 2_755

loop_
_geom_torsion_atom_site_label_1
_geom_torsion_atom_site_label_2
_geom_torsion_atom_site_label_3
_geom_torsion_atom_site_label_4
_geom_torsion
C3 N3 C1 N1 -3.6(2)
C3 N3 C1 O5 178.00(14)
C2 N1 C1 N3 -0.1(3)
C2 N1 C1 O5 178.34(15)
C19 O5 C1 N3 0.0(2)
C19 O5 C1 N1 -178.60(15)
C1 N1 C2 N2 2.8(3)
C1 N1 C2 O1 -176.71(15)
C3 N2 C2 N1 -1.1(3)
C3 N2 C2 O1 178.40(15)
C4 O1 C2 N1 -177.26(16)
C4 O1 C2 N2 3.2(2)
C2 N2 C3 N3 -3.8(2)
C2 N2 C3 O4 179.16(14)
C1 N3 C3 N2 5.9(2)
C1 N3 C3 O4 -176.92(13)
C17 O4 C3 N2 -10.0(2)
C17 O4 C3 N3 172.53(13)
C2 O1 C4 C5 -105.54(19)
C2 O1 C4 C9 79.8(2)
C9 C4 C5 C6 0.1(3)
O1 C4 C5 C6 -174.44(15)
C4 C5 C6 C7 1.9(3)
C5 C6 C7 C8 -2.4(3)
C6 C7 C8 C9 1.0(3)
C6 C7 C8 O2 174.88(15)
C10 O2 C8 C7 117.34(18)
C10 O2 C8 C9 -68.6(2)
C7 C8 C9 C4 0.9(3)
O2 C8 C9 C4 -172.95(14)
C5 C4 C9 C8 -1.4(2)
O1 C4 C9 C8 173.07(14)
C11 N4 C10 N6 0.8(3)
C11 N4 C10 O2 179.01(14)
C12 N6 C10 N4 -0.8(2)
C12 N6 C10 O2 -178.94(14)
C8 O2 C10 N4 163.98(15)
C8 O2 C10 N6 -17.6(2)
C12 N5 C11 N4 4.4(2)
C12 N5 C11 O6 -177.07(14)
C10 N4 C11 N5 -2.8(2)
C10 N4 C11 O6 178.60(14)
C25 O6 C11 N5 17.2(2)
C25 O6 C11 N4 -164.03(14)
C11 N5 C12 N6 -4.5(2)
C11 N5 C12 O3 177.92(13)
C10 N6 C12 N5 2.9(2)
C10 N6 C12 O3 -179.70(14)
C13 O3 C12 N5 -170.04(13)
C13 O3 C12 N6 12.1(2)
C12 O3 C13 C18 65.94(19)
C12 O3 C13 C14 -120.85(16)
C18 C13 C14 C15 -1.4(2)
O3 C13 C14 C15 -174.39(14)
C13 C14 C15 C16 1.2(3)
C14 C15 C16 C17 -0.3(2)
C15 C16 C17 C18 -0.6(2)
C15 C16 C17 O4 169.68(14)
C3 O4 C17 C16 124.44(16)
C3 O4 C17 C18 -65.1(2)
C14 C13 C18 C17 0.5(2)
O3 C13 C18 C17 173.27(13)
C16 C17 C18 C13 0.5(2)
O4 C17 C18 C13 -169.24(13)
C1 O5 C19 C20 -67.6(2)
C1 O5 C19 C24 117.95(18)
C24 C19 C20 C21 -2.0(3)
O5 C19 C20 C21 -176.04(16)
C19 C20 C21 C22 1.3(3)
C20 C21 C22 C23 0.5(3)
C21 C22 C23 C24 -1.7(3)
C20 C19 C24 C23 0.9(3)
O5 C19 C24 C23 175.20(15)
C22 C23 C24 C19 1.0(3)
C11 O6 C25 C30 40.8(2)
C11 O6 C25 C26 -145.49(16)
C30 C25 C26 C27 -1.1(3)
O6 C25 C26 C27 -174.87(15)
C25 C26 C27 C28 -1.0(3)
C26 C27 C28 C29 1.6(3)
C27 C28 C29 C30 0.0(3)
C26 C25 C30 C29 2.7(3)
O6 C25 C30 C29 175.94(15)
C28 C29 C30 C25 -2.1(3)
C35 N7 C31 C32 59.8(2)
C37 N7 C31 C32 -57.9(2)
C33 N7 C31 C32 -178.41(17)
C35 N7 C33 C34 -56.5(2)
C31 N7 C33 C34 -178.44(17)
C37 N7 C33 C34 61.3(2)
C31 N7 C35 C36 58.82(19)
C37 N7 C35 C36 179.60(15)
C33 N7 C35 C36 -59.3(2)
C35 N7 C37 C38 -173.34(16)
C31 N7 C37 C38 -51.8(2)
C33 N7 C37 C38 65.3(2)
